data_4331274
loop_
_publ_author_name
'Yan-Li Gai'
'Ke-Cai Xiong'
'Lian Chen'
'Yang Bu'
'Xing-Jun Li'
'Fei-Long Jiang'
'Mao-Chun Hong'

_publ_section_title
;
 Visible and NIR Photoluminescence Properties of a Series of Novel
 Lanthanide-Organic Coordination Polymers Based on
 Hydroxyquinoline-Carboxylate Ligands
;
_journal_name_full 'Inorganic Chemistry'
_journal_page_first 13128
_journal_page_last 13137
_journal_paper_doi 10.1021/ic301261g
_journal_volume 51
_journal_year 2012
_chemical_formula_sum 'C12 H10 N O9 Yb'
_chemical_formula_weight 485.25
_chemical_name_systematic
; 
 ? 
;
_space_group_IT_number 14
_symmetry_cell_setting monoclinic
_symmetry_space_group_name_Hall '-P 2ybc'
_symmetry_space_group_name_H-M 'P 1 21/c 1'
_atom_sites_solution_hydrogens geom
_atom_sites_solution_primary direct
_atom_sites_solution_secondary difmap
_audit_creation_method SHELXL-97
_cell_angle_alpha 90.00
_cell_angle_beta 105.696(17)
_cell_angle_gamma 90.00
_cell_formula_units_Z 4
_cell_length_a 7.936(3)
_cell_length_b 11.523(4)
_cell_length_c 14.890(5)
_cell_measurement_reflns_used 3875
_cell_measurement_temperature 293(2)
_cell_measurement_theta_max 27.4934
_cell_measurement_theta_min 2.6602
_cell_volume 1310.9(8)
_computing_cell_refinement 'CrystalClear (Rigaku Inc., 2008)'
_computing_data_collection 'CrystalClear (Rigaku Inc., 2008)'
_computing_data_reduction 'CrystalClear (Rigaku Inc., 2008)'
_computing_structure_refinement 'SHELXL-97 (Sheldrick, 1997)'
_computing_structure_solution 'SHELXS-97 (Sheldrick, 1990)'
_diffrn_ambient_temperature 293(2)
_diffrn_detector_area_resol_mean 14.6306
_diffrn_measured_fraction_theta_full 0.992
_diffrn_measured_fraction_theta_max 0.992
_diffrn_measurement_device_type Mercury70_(2x2_bin_mode)
_diffrn_measurement_method CCD_Profile_fitting
_diffrn_radiation_monochromator graphite
_diffrn_radiation_source 'fine-focus sealed tube'
_diffrn_radiation_type MoK\a
_diffrn_radiation_wavelength 0.71073
_diffrn_reflns_av_R_equivalents 0.0200
_diffrn_reflns_av_sigmaI/netI 0.0198
_diffrn_reflns_limit_h_max 8
_diffrn_reflns_limit_h_min -10
_diffrn_reflns_limit_k_max 14
_diffrn_reflns_limit_k_min -14
_diffrn_reflns_limit_l_max 19
_diffrn_reflns_limit_l_min -19
_diffrn_reflns_number 9325
_diffrn_reflns_theta_full 27.48
_diffrn_reflns_theta_max 27.48
_diffrn_reflns_theta_min 2.84
_exptl_absorpt_coefficient_mu 7.188
_exptl_absorpt_correction_T_max 0.4119
_exptl_absorpt_correction_T_min 0.3274
_exptl_absorpt_correction_type multi-scan
_exptl_crystal_colour yellow
_exptl_crystal_density_diffrn 2.459
_exptl_crystal_description rhombic
_exptl_crystal_F_000 924
_exptl_crystal_size_max 0.20
_exptl_crystal_size_mid 0.20
_exptl_crystal_size_min 0.15
_refine_diff_density_max 0.787
_refine_diff_density_min -0.967
_refine_diff_density_rms 0.101
_refine_ls_extinction_method none
_refine_ls_goodness_of_fit_ref 1.003
_refine_ls_hydrogen_treatment constr
_refine_ls_matrix_type full
_refine_ls_number_parameters 211
_refine_ls_number_reflns 2986
_refine_ls_number_restraints 0
_refine_ls_restrained_S_all 1.003
_refine_ls_R_factor_all 0.0180
_refine_ls_R_factor_gt 0.0162
_refine_ls_shift/su_max 0.002
_refine_ls_shift/su_mean 0.000
_refine_ls_structure_factor_coef Fsqd
_refine_ls_weighting_details 'calc w=1/[\s^2^(Fo^2^)+(0.0206P)^2^+1.1745P] where P=(Fo^2^+2Fc^2^)/3'
_refine_ls_weighting_scheme calc
_refine_ls_wR_factor_gt 0.0382
_refine_ls_wR_factor_ref 0.0390
_reflns_number_gt 2784
_reflns_number_total 2986
_reflns_threshold_expression >2sigma(I)
_cod_data_source_file ic301261g_si_002_12.cif
_cod_data_source_block complex12_Yb
_cod_database_code 4331274

loop_
_symmetry_equiv_pos_as_xyz
'x, y, z'
'-x, y+1/2, -z+1/2'
'-x, -y, -z'
'x, -y-1/2, z-1/2'

loop_
_atom_site_label
_atom_site_type_symbol
_atom_site_fract_x
_atom_site_fract_y
_atom_site_fract_z
_atom_site_U_iso_or_equiv
_atom_site_adp_type
_atom_site_occupancy
_atom_site_symmetry_multiplicity
_atom_site_calc_flag
_atom_site_refinement_flags
Yb1 Yb 0.974764(14) 0.897536(8) 0.177005(7) 0.01099(4) Uani 1 1 d .
O1 O 0.9516(3) 0.70237(15) 0.13940(12) 0.0180(4) Uani 1 1 d .
O2 O 0.9711(3) 0.77874(16) 0.31087(13) 0.0226(4) Uani 1 1 d .
O3 O 0.9922(3) 0.52073(16) 0.19394(13) 0.0219(4) Uani 1 1 d .
O4 O 1.0023(3) 0.59430(14) 0.36360(13) 0.0194(4) Uani 1 1 d .
O5 O 1.2561(3) 0.87546(17) 0.24622(14) 0.0234(4) Uani 1 1 d .
O6 O 1.5853(3) 0.52171(16) 0.41425(13) 0.0234(4) Uani 1 1 d .
O7 O 1.7663(3) 0.60754(15) 0.53672(13) 0.0202(4) Uani 1 1 d .
O8 O 1.1180(3) 0.88814(15) 0.05986(13) 0.0179(4) Uani 1 1 d .
O9 O 0.6991(3) 0.9243(2) 0.20140(15) 0.0316(5) Uani 1 1 d .
N1 N 1.6806(3) 0.81696(19) 0.46579(15) 0.0178(5) Uani 1 1 d .
H1 H 1.7692 0.8036 0.5127 0.021 Uiso 1 1 calc R
C1 C 0.9837(3) 0.6719(2) 0.30144(17) 0.0148(5) Uani 1 1 d .
C2 C 0.9756(3) 0.6269(2) 0.20260(18) 0.0143(5) Uani 1 1 d .
C3 C 1.3878(4) 0.8569(2) 0.31527(18) 0.0178(5) Uani 1 1 d .
C4 C 1.4978(4) 0.9521(2) 0.36106(17) 0.0168(5) Uani 1 1 d .
C5 C 1.4629(4) 1.0683(3) 0.3312(2) 0.0236(6) Uani 1 1 d .
H5 H 1.3683 1.0852 0.2805 0.028 Uiso 1 1 calc R
C6 C 1.5684(4) 1.1562(3) 0.3770(2) 0.0274(7) Uani 1 1 d .
H6 H 1.5448 1.2326 0.3575 0.033 Uiso 1 1 calc R
C7 C 1.7118(4) 1.1313(3) 0.4532(2) 0.0285(7) Uani 1 1 d .
H7 H 1.7818 1.1917 0.4840 0.034 Uiso 1 1 calc R
C8 C 1.7504(4) 1.0202(2) 0.48301(19) 0.0242(6) Uani 1 1 d .
H8 H 1.8465 1.0046 0.5332 0.029 Uiso 1 1 calc R
C9 C 1.6430(4) 0.9294(2) 0.43686(18) 0.0181(5) Uani 1 1 d .
C10 C 1.5840(4) 0.7275(2) 0.42342(17) 0.0162(5) Uani 1 1 d .
C11 C 1.4395(4) 0.7441(2) 0.34994(18) 0.0189(5) Uani 1 1 d .
H11 H 1.3740 0.6803 0.3222 0.023 Uiso 1 1 calc R
C12 C 1.6488(4) 0.6078(2) 0.46167(18) 0.0160(5) Uani 1 1 d .
H8B H 1.2165 0.9211 0.0744 0.074(16) Uiso 1 1 d R
H9A H 0.6032 0.9623 0.1613 0.093(18) Uiso 1 1 d R
H8A H 1.0483 0.8884 0.0005 0.053(13) Uiso 1 1 d R

loop_
_atom_site_aniso_label
_atom_site_aniso_U_11
_atom_site_aniso_U_22
_atom_site_aniso_U_33
_atom_site_aniso_U_23
_atom_site_aniso_U_13
_atom_site_aniso_U_12
Yb1 0.01446(7) 0.00824(6) 0.00814(6) 0.00017(3) -0.00060(4) 0.00032(4)
O1 0.0281(11) 0.0115(8) 0.0109(8) 0.0014(7) -0.0005(7) -0.0004(7)
O2 0.0407(12) 0.0123(9) 0.0149(9) 0.0013(7) 0.0079(8) 0.0045(8)
O3 0.0390(13) 0.0100(9) 0.0139(9) 0.0008(7) 0.0026(8) 0.0022(8)
O4 0.0336(12) 0.0116(9) 0.0114(9) 0.0015(6) 0.0036(8) -0.0001(8)
O5 0.0175(11) 0.0305(10) 0.0172(10) 0.0039(8) -0.0038(8) 0.0049(8)
O6 0.0209(11) 0.0206(9) 0.0225(10) -0.0066(8) -0.0051(8) 0.0005(8)
O7 0.0209(11) 0.0194(9) 0.0147(9) 0.0010(7) -0.0044(8) 0.0008(7)
O8 0.0183(10) 0.0214(9) 0.0130(9) 0.0004(7) 0.0025(8) -0.0021(8)
O9 0.0203(12) 0.0526(14) 0.0213(11) 0.0048(10) 0.0045(9) 0.0097(10)
N1 0.0167(12) 0.0189(11) 0.0128(10) 0.0018(8) -0.0043(9) 0.0009(9)
C1 0.0164(13) 0.0132(12) 0.0132(11) 0.0020(9) 0.0014(10) -0.0003(10)
C2 0.0158(13) 0.0127(11) 0.0111(11) 0.0005(9) -0.0019(10) 0.0004(9)
C3 0.0152(13) 0.0262(13) 0.0115(12) 0.0016(10) 0.0030(10) 0.0035(11)
C4 0.0184(14) 0.0195(13) 0.0133(12) 0.0028(10) 0.0057(10) 0.0048(10)
C5 0.0251(16) 0.0246(14) 0.0208(14) 0.0074(11) 0.0057(12) 0.0075(12)
C6 0.0353(18) 0.0191(13) 0.0293(16) 0.0083(12) 0.0114(14) 0.0038(12)
C7 0.0363(19) 0.0220(14) 0.0266(15) -0.0010(12) 0.0076(14) -0.0092(13)
C8 0.0261(16) 0.0269(14) 0.0169(13) 0.0018(11) 0.0013(12) -0.0037(12)
C9 0.0202(14) 0.0199(12) 0.0138(12) 0.0019(10) 0.0040(11) 0.0007(11)
C10 0.0181(14) 0.0181(12) 0.0118(11) 0.0005(9) 0.0030(10) 0.0017(10)
C11 0.0157(14) 0.0206(13) 0.0168(12) -0.0028(10) -0.0019(11) -0.0014(11)
C12 0.0129(13) 0.0204(13) 0.0141(12) 0.0009(9) 0.0025(10) 0.0005(10)

loop_
_atom_type_symbol
_atom_type_description
_atom_type_scat_dispersion_real
_atom_type_scat_dispersion_imag
_atom_type_scat_source
C C 0.0033 0.0016 'International Tables Vol C Tables 4.2.6.8 and 6.1.1.4'
H H 0.0000 0.0000 'International Tables Vol C Tables 4.2.6.8 and 6.1.1.4'
N N 0.0061 0.0033 'International Tables Vol C Tables 4.2.6.8 and 6.1.1.4'
O O 0.0106 0.0060 'International Tables Vol C Tables 4.2.6.8 and 6.1.1.4'
Yb Yb -0.3850 5.5486 'International Tables Vol C Tables 4.2.6.8 and 6.1.1.4'

loop_
_geom_angle_atom_site_label_1
_geom_angle_atom_site_label_2
_geom_angle_atom_site_label_3
_geom_angle
_geom_angle_site_symmetry_1
_geom_angle_site_symmetry_3
O5 Yb1 O7 144.50(8) . 4_475
O5 Yb1 O1 90.29(7) . .
O7 Yb1 O1 76.33(6) 4_475 .
O5 Yb1 O8 72.96(8) . .
O7 Yb1 O8 72.18(8) 4_475 .
O1 Yb1 O8 78.25(6) . .
O5 Yb1 O9 144.65(8) . .
O7 Yb1 O9 70.64(8) 4_475 .
O1 Yb1 O9 98.60(8) . .
O8 Yb1 O9 142.32(7) . .
O5 Yb1 O3 79.19(7) . 2_755
O7 Yb1 O3 131.02(7) 4_475 2_755
O1 Yb1 O3 140.41(7) . 2_755
O8 Yb1 O3 132.29(7) . 2_755
O9 Yb1 O3 72.20(8) . 2_755
O5 Yb1 O4 95.27(8) . 2_755
O7 Yb1 O4 82.98(6) 4_475 2_755
O1 Yb1 O4 151.22(7) . 2_755
O8 Yb1 O4 76.48(7) . 2_755
O9 Yb1 O4 93.06(8) . 2_755
O3 Yb1 O4 68.30(7) 2_755 2_755
O5 Yb1 O2 77.68(8) . .
O7 Yb1 O2 124.72(7) 4_475 .
O1 Yb1 O2 68.42(6) . .
O8 Yb1 O2 134.96(7) . .
O9 Yb1 O2 74.11(8) . .
O3 Yb1 O2 72.05(7) 2_755 .
O4 Yb1 O2 140.34(6) 2_755 .
O5 Yb1 C2 81.97(7) . .
O7 Yb1 C2 93.59(6) 4_475 .
O1 Yb1 C2 20.20(6) . .
O8 Yb1 C2 93.40(7) . .
O9 Yb1 C2 94.78(8) . .
O3 Yb1 C2 120.34(7) 2_755 .
O4 Yb1 C2 169.87(7) 2_755 .
O2 Yb1 C2 48.70(6) . .
O5 Yb1 C2 82.89(7) . 2_755
O7 Yb1 C2 119.22(6) 4_475 2_755
O1 Yb1 C2 160.18(6) . 2_755
O8 Yb1 C2 116.94(7) . 2_755
O9 Yb1 C2 77.26(8) . 2_755
O3 Yb1 C2 19.85(6) 2_755 2_755
O4 Yb1 C2 48.45(7) 2_755 2_755
O2 Yb1 C2 91.90(7) . 2_755
C2 Yb1 C2 140.00(3) . 2_755
O5 Yb1 C1 76.91(7) . .
O7 Yb1 C1 114.04(7) 4_475 .
O1 Yb1 C1 48.26(7) . .
O8 Yb1 C1 117.37(6) . .
O9 Yb1 C1 83.76(7) . .
O3 Yb1 C1 92.15(7) 2_755 .
O4 Yb1 C1 160.14(6) 2_755 .
O2 Yb1 C1 20.52(6) . .
C2 Yb1 C1 28.28(7) . .
C2 Yb1 C1 111.93(7) 2_755 .
O5 Yb1 C1 90.19(7) . 2_755
O7 Yb1 C1 98.45(6) 4_475 2_755
O1 Yb1 C1 171.34(6) . 2_755
O8 Yb1 C1 93.64(6) . 2_755
O9 Yb1 C1 85.94(8) . 2_755
O3 Yb1 C1 48.04(6) 2_755 2_755
O4 Yb1 C1 20.26(6) 2_755 2_755
O2 Yb1 C1 120.09(6) . 2_755
C2 Yb1 C1 167.45(7) . 2_755
C2 Yb1 C1 28.20(7) 2_755 2_755
C1 Yb1 C1 140.06(3) . 2_755
C2 O1 Yb1 120.36(16) . .
C1 O2 Yb1 116.48(16) . .
C2 O3 Yb1 120.19(17) . 2_745
C1 O4 Yb1 119.44(16) . 2_745
C3 O5 Yb1 154.78(19) . .
C12 O7 Yb1 177.68(19) . 4_676
Yb1 O8 H8B 113.2 . .
Yb1 O8 H8A 115.9 . .
H8B O8 H8A 121.8 . .
Yb1 O9 H9A 126.5 . .
C10 N1 C9 122.1(2) . .
C10 N1 H1 119.0 . .
C9 N1 H1 119.0 . .
O2 C1 O4 127.7(2) . .
O2 C1 C2 117.1(2) . .
O4 C1 C2 115.2(2) . .
O2 C1 Yb1 43.00(12) . .
O4 C1 Yb1 169.15(18) . .
C2 C1 Yb1 74.40(14) . .
O2 C1 Yb1 168.04(18) . 2_745
O4 C1 Yb1 40.30(12) . 2_745
C2 C1 Yb1 74.89(14) . 2_745
Yb1 C1 Yb1 148.74(9) . 2_745
O3 C2 O1 127.1(2) . .
O3 C2 C1 116.9(2) . .
O1 C2 C1 116.1(2) . .
O3 C2 Yb1 164.33(19) . .
O1 C2 Yb1 39.43(12) . .
C1 C2 Yb1 77.32(14) . .
O3 C2 Yb1 39.96(12) . 2_745
O1 C2 Yb1 166.94(18) . 2_745
C1 C2 Yb1 76.91(14) . 2_745
Yb1 C2 Yb1 153.57(9) . 2_745
O5 C3 C11 122.8(3) . .
O5 C3 C4 120.8(2) . .
C11 C3 C4 116.4(2) . .
C9 C4 C5 118.6(3) . .
C9 C4 C3 119.7(2) . .
C5 C4 C3 121.7(2) . .
C6 C5 C4 120.0(3) . .
C6 C5 H5 120.0 . .
C4 C5 H5 120.0 . .
C5 C6 C7 120.3(3) . .
C5 C6 H6 119.9 . .
C7 C6 H6 119.9 . .
C8 C7 C6 121.1(3) . .
C8 C7 H7 119.4 . .
C6 C7 H7 119.4 . .
C7 C8 C9 119.2(3) . .
C7 C8 H8 120.4 . .
C9 C8 H8 120.4 . .
N1 C9 C4 119.4(2) . .
N1 C9 C8 119.8(2) . .
C4 C9 C8 120.8(3) . .
N1 C10 C11 121.3(2) . .
N1 C10 C12 115.3(2) . .
C11 C10 C12 123.3(2) . .
C10 C11 C3 121.1(2) . .
C10 C11 H11 119.4 . .
C3 C11 H11 119.4 . .
O6 C12 O7 126.7(2) . .
O6 C12 C10 117.7(2) . .
O7 C12 C10 115.5(2) . .

loop_
_geom_bond_atom_site_label_1
_geom_bond_atom_site_label_2
_geom_bond_distance
_geom_bond_site_symmetry_2
Yb1 O5 2.206(2) .
Yb1 O7 2.288(2) 4_475
Yb1 O1 2.3128(19) .
Yb1 O8 2.328(2) .
Yb1 O9 2.333(2) .
Yb1 O3 2.3461(19) 2_755
Yb1 O4 2.3662(19) 2_755
Yb1 O2 2.4247(19) .
Yb1 C2 3.142(3) .
Yb1 C2 3.158(3) 2_755
Yb1 C1 3.182(3) .
Yb1 C1 3.186(3) 2_755
O1 C2 1.258(3) .
O2 C1 1.246(3) .
O3 C2 1.241(3) .
O3 Yb1 2.3461(19) 2_745
O4 C1 1.266(3) .
O4 Yb1 2.3662(18) 2_745
O5 C3 1.270(3) .
O6 C12 1.243(3) .
O7 C12 1.247(3) .
O7 Yb1 2.288(2) 4_676
O8 H8B 0.8426 .
O8 H8A 0.9076 .
O9 H9A 0.9391 .
N1 C10 1.336(3) .
N1 C9 1.373(3) .
N1 H1 0.8600 .
C1 C2 1.545(4) .
C1 Yb1 3.186(3) 2_745
C2 Yb1 3.158(3) 2_745
C3 C11 1.418(4) .
C3 C4 1.452(4) .
C4 C9 1.402(4) .
C4 C5 1.415(4) .
C5 C6 1.372(4) .
C5 H5 0.9300 .
C6 C7 1.402(4) .
C6 H6 0.9300 .
C7 C8 1.362(4) .
C7 H7 0.9300 .
C8 C9 1.406(4) .
C8 H8 0.9300 .
C10 C11 1.367(4) .
C10 C12 1.528(3) .
C11 H11 0.9300 .

loop_
_geom_hbond_atom_site_label_D
_geom_hbond_atom_site_label_H
_geom_hbond_atom_site_label_A
_geom_hbond_distance_DH
_geom_hbond_distance_HA
_geom_hbond_distance_DA
_geom_hbond_angle_DHA
_geom_hbond_site_symmetry_A
O8 H8B O6 0.84 1.92 2.751(3) 166.7 2_855
O8 H8A O4 0.91 1.98 2.824(3) 153.8 4_575
O9 H9A O6 0.94 1.75 2.686(3) 175.0 2_755
